data_7033061
loop_
_publ_author_name
'Bruno, Sofia M.'
'Ananias, Duarte'
'Paz, Filipe A Almeida'
'Pillinger, Martyn'
'Valente, Anabela A.'
'Carlos, Lu\'is D'
'Gon\,calves, Isabel S'

_publ_section_title
;
 Crystal structure and temperature-dependent luminescence of a
 heterotetranuclear sodium-europium(III) \b-diketonate complex.
;
_journal_issue 2
_journal_name_full 'Dalton transactions (Cambridge, England : 2003)'
_journal_page_first 488
_journal_page_last 492
_journal_paper_doi 10.1039/c4dt02301c
_journal_volume 44
_journal_year 2015
_chemical_formula_moiety '2(C45 H37 Eu F9 N6 Na O8), H2 O'
_chemical_formula_sum 'C90 H76 Eu2 F18 N12 Na2 O17'
_chemical_formula_weight 2289.52
_chemical_name_systematic
;
 ?
;
_space_group_crystal_system monoclinic
_space_group_IT_number 14
_space_group_name_Hall '-P 2yn'
_space_group_name_H-M_alt 'P 1 21/n 1'
_symmetry_space_group_name_Hall '-P 2yn'
_symmetry_space_group_name_H-M 'P 1 21/n 1'
_atom_sites_solution_hydrogens geom
_audit_creation_date '17 June 2014'
_audit_creation_method 'SHELXL-97, manual editing plus enCIFer'
_cell_angle_alpha 90
_cell_angle_beta 92.256(2)
_cell_angle_gamma 90
_cell_formula_units_Z 2
_cell_length_a 15.2602(6)
_cell_length_b 16.4953(6)
_cell_length_c 19.5100(7)
_cell_measurement_reflns_used 9628
_cell_measurement_temperature 150(2)
_cell_measurement_theta_max 23.33
_cell_measurement_theta_min 2.43
_cell_volume 4907.3(3)
_computing_cell_refinement 'SAINT V8.27B (Bruker AXS Inc., 2012)'
_computing_data_collection 'APEX2 2012.4 (Bruker AXS Inc., 2012)'
_computing_data_reduction 'SAINT V8.27B (Bruker AXS Inc., 2012)'
_computing_molecular_graphics 'DIAMOND (Brandenburg, 2009)'
_computing_publication_material 'SHELXTL (Sheldrick, 2014)'
_computing_structure_refinement 'SHELXTL (Sheldrick, 2014)'
_computing_structure_solution 'SHELXTL (Sheldrick, 2014)'
_diffrn_ambient_temperature 150(2)
_diffrn_measured_fraction_theta_full 0.993
_diffrn_measured_fraction_theta_max 0.982
_diffrn_measurement_device_type 'Bruker X8 Kappa CCD APEX II'
_diffrn_measurement_method '\w / \f scans'
_diffrn_radiation_monochromator graphite
_diffrn_radiation_source 'fine-focus sealed tube'
_diffrn_radiation_type MoK\a
_diffrn_radiation_wavelength 0.71073
_diffrn_reflns_av_R_equivalents 0.0537
_diffrn_reflns_av_unetI/netI 0.0502
_diffrn_reflns_Laue_measured_fraction_full 0.993
_diffrn_reflns_Laue_measured_fraction_max 0.982
_diffrn_reflns_limit_h_max 19
_diffrn_reflns_limit_h_min -19
_diffrn_reflns_limit_k_max 19
_diffrn_reflns_limit_k_min -21
_diffrn_reflns_limit_l_max 25
_diffrn_reflns_limit_l_min -25
_diffrn_reflns_number 89952
_diffrn_reflns_point_group_measured_fraction_full 0.993
_diffrn_reflns_point_group_measured_fraction_max 0.982
_diffrn_reflns_theta_full 25.242
_diffrn_reflns_theta_max 27.484
_diffrn_reflns_theta_min 3.532
_diffrn_standards_number 0
_exptl_absorpt_coefficient_mu 1.379
_exptl_absorpt_correction_T_max 1.000
_exptl_absorpt_correction_T_min 0.876
_exptl_absorpt_correction_type multi-scan
_exptl_absorpt_process_details
;
 SADABS (Sheldrick, 1997)
;
_exptl_crystal_colour Yellow
_exptl_crystal_density_diffrn 1.549
_exptl_crystal_description Block
_exptl_crystal_F_000 2292
_exptl_crystal_size_max 0.200
_exptl_crystal_size_mid 0.200
_exptl_crystal_size_min 0.120
_refine_diff_density_max 1.609
_refine_diff_density_min -1.140
_refine_diff_density_rms 0.130
_refine_ls_extinction_method none
_refine_ls_goodness_of_fit_ref 1.149
_refine_ls_hydrogen_treatment constr
_refine_ls_matrix_type full
_refine_ls_number_parameters 633
_refine_ls_number_reflns 11036
_refine_ls_number_restraints 30
_refine_ls_restrained_S_all 1.148
_refine_ls_R_factor_all 0.1220
_refine_ls_R_factor_gt 0.0675
_refine_ls_shift/su_max 0.001
_refine_ls_shift/su_mean 0.000
_refine_ls_structure_factor_coef Fsqd
_refine_ls_weighting_details 'w=1/[\s^2^(Fo^2^)+(0.0418P)^2^+37.0594P] where P=(Fo^2^+2Fc^2^)/3'
_refine_ls_weighting_scheme calc
_refine_ls_wR_factor_gt 0.1474
_refine_ls_wR_factor_ref 0.1777
_reflns_Friedel_coverage 0.000
_reflns_number_gt 7231
_reflns_number_total 11036
_reflns_threshold_expression 'I > 2\s(I)'
_cod_data_source_file c4dt02301c4.cif
_cod_data_source_block 1
_cod_depositor_comments
;
The following automatic conversions were performed:

'_space_group_crystal_system' value 'Monoclinic' changed to
'monoclinic' according to
/usr/data/users/saulius/crontab/automatic-downloads/rss-feeds/RSC/lib/dictionaries/cif_core.dic
dictionary named 'cif_core.dic' version 2.4.2 from
2011-04-26.

'_exptl_absorpt_correction_type' value 'Multi-scan'
changed to 'multi-scan' according to
/usr/data/users/saulius/crontab/automatic-downloads/rss-feeds/RSC/lib/dictionaries/cif_core.dic
dictionary named 'cif_core.dic' version 2.4.2 from 2011-04-26.

Automatic conversion script
Id: cif_fix_values 2827 2014-09-09 07:05:25Z andrius 

 Adding full bibliography for 7033061.cif.
;
_cod_database_code 7033061
_shelx_space_group_comment
;
The symmetry employed for this shelxl refinement is uniquely defined
by the following loop, which should always be used as a source of
symmetry information in preference to the above space-group names.
They are only intended as comments.
;
_shelx_estimated_absorpt_t_min 0.770
_shelx_estimated_absorpt_t_max 0.852
_shelxl_version_number 2014-3

loop_
_space_group_symop_operation_xyz
'x, y, z'
'-x+1/2, y+1/2, -z+1/2'
'-x, -y, -z'
'x-1/2, -y-1/2, z-1/2'

loop_
_atom_site_label
_atom_site_type_symbol
_atom_site_fract_x
_atom_site_fract_y
_atom_site_fract_z
_atom_site_U_iso_or_equiv
_atom_site_adp_type
_atom_site_occupancy
_atom_site_site_symmetry_order
_atom_site_calc_flag
_atom_site_refinement_flags_posn
_atom_site_refinement_flags_adp
_atom_site_refinement_flags_occupancy
_atom_site_disorder_assembly
_atom_site_disorder_group
Eu1 Eu 0.07789(2) 0.03645(2) 0.42699(2) 0.03823(13) Uani 1 1 d . . . . .
O1 O 0.1407(3) 0.0057(3) 0.3209(3) 0.0437(12) Uani 1 1 d . . . . .
O2 O 0.2210(3) -0.0082(3) 0.4532(2) 0.0423(12) Uani 1 1 d . . . . .
O3 O 0.0757(3) 0.0183(3) 0.5463(2) 0.0405(12) Uani 1 1 d . . . . .
O4 O 0.0472(3) -0.0117(3) 0.6516(2) 0.0414(12) Uani 1 1 d . . . . .
O5 O 0.1721(4) 0.1572(4) 0.4250(3) 0.0541(14) Uani 1 1 d . . . . .
O6 O 0.0745(3) 0.1623(3) 0.3375(3) 0.0456(13) Uani 1 1 d . . . . .
O7 O -0.0077(4) 0.1463(3) 0.4708(3) 0.0512(14) Uani 1 1 d . . . . .
O8 O -0.0746(3) 0.1093(3) 0.5677(3) 0.0380(11) Uani 1 1 d . . . . .
C17 C 0.2320(3) -0.0164(3) 0.2309(3) 0.075(3) Uani 1 1 d D . . . .
C18 C 0.2188(5) -0.0181(4) 0.3062(4) 0.0452(19) Uani 1 1 d . . . . .
C19 C 0.2865(5) -0.0380(5) 0.3495(4) 0.052(2) Uani 1 1 d . . . . .
H19 H 0.3394 -0.0550 0.3297 0.062 Uiso 1 1 calc R U . . .
C20 C 0.2854(4) -0.0358(4) 0.4226(4) 0.0390(15) Uani 1 1 d . . . . .
C21 C 0.3613(5) -0.0646(4) 0.4659(4) 0.0406(17) Uani 1 1 d . . . . .
C22 C 0.3538(5) -0.0694(5) 0.5352(4) 0.0440(18) Uani 1 1 d . . . . .
H22 H 0.2994 -0.0548 0.5539 0.053 Uiso 1 1 calc R U . . .
C23 C 0.4228(5) -0.0950(5) 0.5808(5) 0.051(2) Uani 1 1 d . . . . .
C24 C 0.5044(5) -0.1154(5) 0.5529(5) 0.054(2) Uani 1 1 d . . . . .
C25 C 0.5111(6) -0.1094(6) 0.4806(5) 0.064(3) Uani 1 1 d . . . . .
H25 H 0.5652 -0.1228 0.4609 0.077 Uiso 1 1 calc R U . . .
C26 C 0.4426(5) -0.0852(5) 0.4386(5) 0.057(2) Uani 1 1 d . . . . .
H26 H 0.4497 -0.0821 0.3905 0.068 Uiso 1 1 calc R U . . .
C27 C 0.4168(6) -0.0970(6) 0.6516(5) 0.059(2) Uani 1 1 d . . . . .
H27 H 0.3629 -0.0827 0.6711 0.070 Uiso 1 1 calc R U . . .
C28 C 0.4861(6) -0.1189(6) 0.6941(6) 0.073(3) Uani 1 1 d . . . . .
H28 H 0.4801 -0.1197 0.7424 0.087 Uiso 1 1 calc R U . . .
C29 C 0.5662(6) -0.1404(6) 0.6659(7) 0.077(3) Uani 1 1 d . . . . .
H29 H 0.6144 -0.1563 0.6952 0.092 Uiso 1 1 calc R U . . .
C30 C 0.5746(6) -0.1384(6) 0.5975(6) 0.068(3) Uani 1 1 d . . . . .
H30 H 0.6291 -0.1528 0.5789 0.082 Uiso 1 1 calc R U . . .
C31 C 0.0976(4) 0.0213(4) 0.6095(4) 0.0378(16) Uani 1 1 d . . . . .
C32 C 0.1784(5) 0.0638(5) 0.6330(4) 0.0392(17) Uani 1 1 d . . . . .
C33 C 0.2151(5) 0.1230(5) 0.5884(4) 0.049(2) Uani 1 1 d . . . . .
H33 H 0.1864 0.1355 0.5456 0.059 Uiso 1 1 calc R U . . .
C34 C 0.2908(5) 0.1608(5) 0.6077(5) 0.054(2) Uani 1 1 d . . . . .
H34 H 0.3145 0.2009 0.5787 0.065 Uiso 1 1 calc R U . . .
C35 C 0.3350(5) 0.1412(6) 0.6709(5) 0.056(2) Uani 1 1 d . . . . .
C36 C 0.2981(5) 0.0839(6) 0.7158(4) 0.052(2) Uani 1 1 d . . . . .
C37 C 0.2167(5) 0.0470(5) 0.6938(4) 0.051(2) Uani 1 1 d . . . . .
H37 H 0.1894 0.0097 0.7234 0.062 Uiso 1 1 calc R U . . .
C38 C 0.4157(6) 0.1787(7) 0.6917(5) 0.069(3) Uani 1 1 d . . . . .
H38 H 0.4411 0.2177 0.6627 0.082 Uiso 1 1 calc R U . . .
C39 C 0.4559(7) 0.1598(8) 0.7512(7) 0.091(4) Uani 1 1 d . . . . .
H39 H 0.5090 0.1866 0.7646 0.109 Uiso 1 1 calc R U . . .
C40 C 0.4211(7) 0.1007(9) 0.7948(6) 0.092(4) Uani 1 1 d . . . . .
H40 H 0.4515 0.0870 0.8366 0.111 Uiso 1 1 calc R U . . .
C41 C 0.3438(6) 0.0633(7) 0.7770(5) 0.069(3) Uani 1 1 d . . . . .
H41 H 0.3210 0.0231 0.8062 0.083 Uiso 1 1 calc R U . . .
C42 C 0.1374(5) 0.1884(5) 0.3732(4) 0.0456(18) Uani 1 1 d . . . . .
C43 C 0.1779(3) 0.2692(4) 0.3531(3) 0.061(2) Uani 1 1 d D . . . .
C44 C -0.0517(5) 0.1574(5) 0.5232(4) 0.0484(19) Uani 1 1 d . . . . .
C45 C -0.0802(5) 0.2446(4) 0.5353(4) 0.098(4) Uani 1 1 d D . . . .
F1 F 0.2079(5) 0.0539(4) 0.2030(4) 0.191(6) Uani 1 1 d D . . . .
F2 F 0.1840(4) -0.0722(5) 0.1980(3) 0.137(4) Uani 1 1 d D . . . .
F3 F 0.3136(3) -0.0286(4) 0.2124(3) 0.101(2) Uani 1 1 d D . . . .
F4 F 0.2542(4) 0.2882(6) 0.3837(4) 0.0839(15) Uiso 0.614(7) 1 d D U P A 1
F5 F 0.1888(6) 0.2787(5) 0.2865(3) 0.0839(15) Uiso 0.614(7) 1 d D U P A 1
F6 F 0.1227(5) 0.3272(5) 0.3704(4) 0.0839(15) Uiso 0.614(7) 1 d D U P A 1
F4' F 0.1714(9) 0.3318(6) 0.3953(5) 0.0839(15) Uiso 0.386(7) 1 d D U P A 2
F5' F 0.2633(4) 0.2569(8) 0.3475(7) 0.0839(15) Uiso 0.386(7) 1 d D U P A 2
F6' F 0.1493(8) 0.2960(7) 0.2921(4) 0.0839(15) Uiso 0.386(7) 1 d D U P A 2
F7 F -0.0182(6) 0.2805(8) 0.5739(5) 0.119(2) Uiso 0.538(7) 1 d D U P B 1
F8 F -0.1540(6) 0.2557(8) 0.5676(6) 0.119(2) Uiso 0.538(7) 1 d D U P B 1
F9 F -0.0882(8) 0.2888(7) 0.4786(4) 0.119(2) Uiso 0.538(7) 1 d D U P B 1
F7' F -0.0384(8) 0.3005(7) 0.5003(6) 0.119(2) Uiso 0.462(7) 1 d D U P B 2
F8' F -0.0825(9) 0.2727(8) 0.5989(4) 0.119(2) Uiso 0.462(7) 1 d D U P B 2
F9' F -0.1625(5) 0.2463(9) 0.5109(7) 0.119(2) Uiso 0.462(7) 1 d D U P B 2
N1 N 0.8632(4) 0.1193(4) 0.2228(3) 0.0457(16) Uani 1 1 d . . . . .
N2 N 0.8268(4) 0.1051(5) 0.1585(3) 0.0510(17) Uani 1 1 d . . . . .
N3 N 0.9509(4) -0.0387(4) 0.1837(3) 0.0499(16) Uani 1 1 d . . . . .
N4 N 0.8898(4) -0.0240(5) 0.1329(3) 0.0524(17) Uani 1 1 d . . . . .
N5 N 1.0129(4) 0.1272(4) 0.1308(3) 0.0454(15) Uani 1 1 d . . . . .
N6 N 0.9483(4) 0.0980(5) 0.0854(3) 0.0529(18) Uani 1 1 d . . . . .
C1 C 0.8729(5) 0.0572(6) 0.1084(4) 0.054(2) Uani 1 1 d . . . . .
H1 H 0.8318 0.0517 0.0674 0.065 Uiso 1 1 calc R U . . .
C2 C 0.8233(6) 0.1906(6) 0.3272(4) 0.060(2) Uani 1 1 d . . . . .
H2A H 0.8818 0.1720 0.3427 0.090 Uiso 1 1 calc R U . . .
H2B H 0.7793 0.1675 0.3569 0.090 Uiso 1 1 calc R U . . .
H2C H 0.8209 0.2499 0.3296 0.090 Uiso 1 1 calc R U . . .
C3 C 0.8046(5) 0.1636(5) 0.2542(4) 0.051(2) Uani 1 1 d . . . . .
C4 C 0.7301(6) 0.1780(6) 0.2105(5) 0.062(2) Uani 1 1 d . . . . .
H4 H 0.6791 0.2077 0.2213 0.075 Uiso 1 1 calc R U . . .
C5 C 0.7458(5) 0.1415(6) 0.1503(5) 0.060(2) Uani 1 1 d . . . . .
C6 C 0.6922(7) 0.1401(8) 0.0844(6) 0.085(3) Uani 1 1 d . . . . .
H6A H 0.7255 0.1651 0.0480 0.128 Uiso 1 1 calc R U . . .
H6B H 0.6377 0.1704 0.0900 0.128 Uiso 1 1 calc R U . . .
H6C H 0.6782 0.0839 0.0719 0.128 Uiso 1 1 calc R U . . .
C7 C 1.0004(7) -0.1576(6) 0.2508(5) 0.074(3) Uani 1 1 d . . . . .
H7A H 1.0383 -0.1171 0.2737 0.111 Uiso 1 1 calc R U . . .
H7B H 1.0367 -0.1991 0.2299 0.111 Uiso 1 1 calc R U . . .
H7C H 0.9631 -0.1830 0.2845 0.111 Uiso 1 1 calc R U . . .
C8 C 0.9449(6) -0.1178(5) 0.1971(4) 0.054(2) Uani 1 1 d . . . . .
C9 C 0.8809(6) -0.1536(6) 0.1527(5) 0.065(3) Uani 1 1 d . . . . .
H9 H 0.8660 -0.2095 0.1502 0.078 Uiso 1 1 calc R U . . .
C10 C 0.8449(6) -0.0936(6) 0.1144(5) 0.061(2) Uani 1 1 d . . . . .
C11 C 0.7739(7) -0.0946(8) 0.0584(6) 0.086(3) Uani 1 1 d . . . . .
H11A H 0.7556 -0.1507 0.0493 0.129 Uiso 1 1 calc R U . . .
H11B H 0.7965 -0.0709 0.0165 0.129 Uiso 1 1 calc R U . . .
H11C H 0.7236 -0.0630 0.0729 0.129 Uiso 1 1 calc R U . . .
C12 C 1.1443(6) 0.2115(6) 0.1240(5) 0.066(3) Uani 1 1 d . . . . .
H12A H 1.1978 0.1852 0.1087 0.099 Uiso 1 1 calc R U . . .
H12B H 1.1427 0.2083 0.1741 0.099 Uiso 1 1 calc R U . . .
H12C H 1.1441 0.2685 0.1098 0.099 Uiso 1 1 calc R U . . .
C13 C 1.0653(6) 0.1694(5) 0.0922(4) 0.054(2) Uani 1 1 d . . . . .
C14 C 1.0346(7) 0.1678(7) 0.0232(4) 0.068(3) Uani 1 1 d . . . . .
H14 H 1.0604 0.1948 -0.0140 0.082 Uiso 1 1 calc R U . . .
C15 C 0.9616(6) 0.1209(7) 0.0194(4) 0.063(3) Uani 1 1 d . . . . .
C16 C 0.9048(8) 0.0949(9) -0.0410(5) 0.100(4) Uani 1 1 d . . . . .
H16A H 0.8975 0.0359 -0.0401 0.151 Uiso 1 1 calc R U . . .
H16B H 0.9325 0.1108 -0.0835 0.151 Uiso 1 1 calc R U . . .
H16C H 0.8473 0.1211 -0.0389 0.151 Uiso 1 1 calc R U . . .
Na1 Na 0.01458(18) 0.07365(18) 0.25027(14) 0.0408(7) Uani 1 1 d . . . . .
O1W O 0.005(2) 0.5104(19) 0.4718(14) 0.085(9) Uiso 0.25 1 d . . P . .
O2W O 0.0728(18) 0.5162(16) 0.4363(14) 0.071(7) Uiso 0.25 1 d . . P . .

loop_
_atom_site_aniso_label
_atom_site_aniso_U_11
_atom_site_aniso_U_22
_atom_site_aniso_U_33
_atom_site_aniso_U_23
_atom_site_aniso_U_13
_atom_site_aniso_U_12
Eu1 0.02608(17) 0.0511(2) 0.0376(2) -0.00197(19) 0.00222(13) -0.00349(18)
O1 0.037(3) 0.054(3) 0.040(3) -0.003(2) 0.003(2) 0.001(2)
O2 0.028(2) 0.059(3) 0.041(3) -0.006(2) 0.008(2) 0.002(2)
O3 0.029(2) 0.059(3) 0.034(3) -0.005(2) 0.000(2) 0.000(2)
O4 0.034(3) 0.059(3) 0.031(3) -0.002(2) 0.001(2) -0.009(2)
O5 0.048(3) 0.060(4) 0.054(3) 0.015(3) -0.008(3) -0.013(3)
O6 0.034(3) 0.053(3) 0.050(3) -0.005(3) -0.002(2) -0.003(2)
O7 0.049(3) 0.050(3) 0.056(3) 0.002(3) 0.011(3) 0.002(3)
O8 0.022(2) 0.037(3) 0.054(3) -0.004(3) -0.003(2) 0.000(2)
C17 0.085(7) 0.109(9) 0.034(5) 0.007(5) 0.022(5) 0.038(7)
C18 0.039(4) 0.036(4) 0.060(5) 0.013(3) 0.004(4) -0.003(3)
C19 0.054(5) 0.052(5) 0.051(5) -0.007(4) 0.020(4) 0.006(4)
C20 0.032(3) 0.034(4) 0.051(4) -0.003(4) 0.006(3) -0.004(3)
C21 0.036(4) 0.034(4) 0.052(5) -0.005(3) 0.007(3) 0.001(3)
C22 0.031(4) 0.046(4) 0.056(5) 0.000(4) 0.008(3) -0.001(3)
C23 0.039(4) 0.046(5) 0.068(6) 0.003(4) -0.002(4) -0.004(4)
C24 0.038(4) 0.042(5) 0.081(6) 0.000(4) 0.005(4) 0.003(4)
C25 0.039(5) 0.067(6) 0.088(7) -0.006(5) 0.019(5) 0.015(4)
C26 0.042(5) 0.056(5) 0.074(6) -0.006(5) 0.018(4) 0.008(4)
C27 0.048(5) 0.066(6) 0.062(6) 0.011(5) -0.001(4) 0.005(4)
C28 0.057(6) 0.083(7) 0.076(7) 0.014(6) -0.009(5) 0.003(5)
C29 0.053(6) 0.068(7) 0.108(9) 0.018(6) -0.022(6) -0.002(5)
C30 0.043(5) 0.062(6) 0.099(8) 0.011(6) 0.003(5) 0.012(4)
C31 0.031(3) 0.042(4) 0.040(4) -0.004(3) 0.002(3) -0.007(3)
C32 0.035(4) 0.051(5) 0.032(4) -0.010(3) 0.004(3) -0.002(3)
C33 0.043(4) 0.064(5) 0.041(4) -0.009(4) 0.008(3) -0.004(4)
C34 0.050(5) 0.057(5) 0.058(5) -0.007(4) 0.018(4) -0.012(4)
C35 0.039(4) 0.071(6) 0.057(5) -0.023(5) 0.011(4) -0.010(4)
C36 0.043(4) 0.066(6) 0.047(5) -0.020(4) -0.002(4) 0.001(4)
C37 0.040(4) 0.063(6) 0.051(5) -0.006(4) 0.004(3) -0.011(4)
C38 0.047(5) 0.083(7) 0.077(7) -0.033(6) 0.008(5) -0.016(5)
C39 0.053(6) 0.116(10) 0.103(9) -0.030(8) -0.008(6) -0.018(6)
C40 0.066(7) 0.127(11) 0.081(8) -0.009(8) -0.024(6) -0.019(7)
C41 0.056(5) 0.082(7) 0.070(6) -0.013(5) -0.012(5) -0.010(5)
C42 0.038(4) 0.044(5) 0.054(5) 0.001(4) -0.005(4) -0.006(3)
C43 0.053(5) 0.062(6) 0.064(6) 0.003(5) -0.027(4) -0.004(4)
C44 0.046(4) 0.047(5) 0.052(5) -0.006(4) -0.003(4) 0.005(4)
C45 0.101(9) 0.089(9) 0.102(9) 0.034(8) -0.004(7) -0.016(7)
F1 0.308(13) 0.181(9) 0.092(5) 0.082(6) 0.118(7) 0.171(9)
F2 0.105(5) 0.242(10) 0.063(4) -0.071(6) -0.001(4) 0.020(6)
F3 0.099(5) 0.148(6) 0.059(3) 0.003(4) 0.044(3) 0.037(4)
N1 0.039(3) 0.068(5) 0.031(3) -0.003(3) 0.004(3) 0.004(3)
N2 0.038(3) 0.080(5) 0.035(3) -0.005(3) 0.003(3) 0.002(3)
N3 0.050(4) 0.060(4) 0.040(3) -0.007(3) -0.003(3) -0.010(3)
N4 0.052(4) 0.068(5) 0.037(3) -0.010(3) -0.004(3) -0.008(3)
N5 0.043(3) 0.062(4) 0.031(3) 0.001(3) 0.007(3) 0.001(3)
N6 0.048(4) 0.079(5) 0.031(3) 0.000(3) -0.003(3) 0.011(4)
C1 0.045(4) 0.091(7) 0.026(4) -0.005(4) -0.006(3) -0.001(4)
C2 0.058(5) 0.078(6) 0.044(5) -0.004(4) 0.020(4) 0.007(5)
C3 0.045(5) 0.058(5) 0.049(5) 0.001(4) 0.011(4) -0.001(4)
C4 0.042(5) 0.081(7) 0.065(6) 0.000(5) 0.013(4) 0.012(4)
C5 0.040(4) 0.079(7) 0.062(6) 0.003(5) -0.002(4) 0.001(4)
C6 0.055(6) 0.112(9) 0.086(8) -0.020(7) -0.030(5) 0.009(6)
C7 0.093(8) 0.051(6) 0.077(7) -0.001(5) -0.009(6) -0.010(5)
C8 0.068(6) 0.054(5) 0.041(4) -0.013(4) 0.012(4) -0.016(4)
C9 0.073(6) 0.063(6) 0.059(6) -0.021(5) 0.006(5) -0.016(5)
C10 0.051(5) 0.081(7) 0.050(5) -0.024(5) -0.003(4) -0.016(5)
C11 0.073(7) 0.106(9) 0.077(7) -0.026(7) -0.020(6) -0.012(6)
C12 0.070(6) 0.066(6) 0.064(6) 0.014(5) 0.027(5) -0.001(5)
C13 0.051(5) 0.059(5) 0.052(5) 0.009(4) 0.018(4) 0.011(4)
C14 0.079(7) 0.094(8) 0.033(4) 0.019(5) 0.022(4) 0.021(6)
C15 0.064(6) 0.095(8) 0.032(4) 0.016(5) 0.009(4) 0.018(5)
C16 0.091(8) 0.174(13) 0.036(5) 0.007(7) -0.011(5) 0.018(9)
Na1 0.0374(15) 0.0530(17) 0.0319(14) -0.0022(13) 0.0009(11) -0.0050(13)

loop_
_atom_type_symbol
_atom_type_description
_atom_type_scat_dispersion_real
_atom_type_scat_dispersion_imag
_atom_type_scat_source
C C 0.0033 0.0016 'International Tables Vol C Tables 4.2.6.8 and 6.1.1.4'
H H 0.0000 0.0000 'International Tables Vol C Tables 4.2.6.8 and 6.1.1.4'
N N 0.0061 0.0033 'International Tables Vol C Tables 4.2.6.8 and 6.1.1.4'
O O 0.0106 0.0060 'International Tables Vol C Tables 4.2.6.8 and 6.1.1.4'
Eu Eu -0.1578 3.6682 'International Tables Vol C Tables 4.2.6.8 and 6.1.1.4'
F F 0.0171 0.0103 'International Tables Vol C Tables 4.2.6.8 and 6.1.1.4'
Na Na 0.0362 0.0249 'International Tables Vol C Tables 4.2.6.8 and 6.1.1.4'

loop_
_geom_angle_atom_site_label_1
_geom_angle_atom_site_label_2
_geom_angle_atom_site_label_3
_geom_angle
_geom_angle_site_symmetry_1
_geom_angle_site_symmetry_3
O2 Eu1 O3 78.04(16) . .
O2 Eu1 O1 73.61(17) . .
O3 Eu1 O1 149.36(17) . .
O2 Eu1 O8 72.39(17) . 3_556
O3 Eu1 O8 80.17(18) . 3_556
O1 Eu1 O8 80.40(18) . 3_556
O2 Eu1 O7 132.27(18) . .
O3 Eu1 O7 73.45(18) . .
O1 Eu1 O7 135.58(19) . .
O8 Eu1 O7 136.33(17) 3_556 .
O2 Eu1 O4 141.80(17) . 3_556
O3 Eu1 O4 124.15(16) . 3_556
O1 Eu1 O4 75.41(16) . 3_556
O8 Eu1 O4 80.93(17) 3_556 3_556
O7 Eu1 O4 85.82(18) . 3_556
O2 Eu1 O5 73.58(19) . .
O3 Eu1 O5 98.64(18) . .
O1 Eu1 O5 84.41(19) . .
O8 Eu1 O5 145.42(17) 3_556 .
O7 Eu1 O5 73.9(2) . .
O4 Eu1 O5 124.77(17) 3_556 .
O2 Eu1 O3 133.76(17) . 3_556
O3 Eu1 O3 73.01(17) . 3_556
O1 Eu1 O3 120.13(16) . 3_556
O8 Eu1 O3 67.77(16) 3_556 3_556
O7 Eu1 O3 71.51(17) . 3_556
O4 Eu1 O3 51.19(15) 3_556 3_556
O5 Eu1 O3 145.33(18) . 3_556
O2 Eu1 O6 112.05(16) . .
O3 Eu1 O6 137.32(17) . .
O1 Eu1 O6 66.39(17) . .
O8 Eu1 O6 142.38(17) 3_556 .
O7 Eu1 O6 69.88(17) . .
O4 Eu1 O6 74.22(16) 3_556 .
O5 Eu1 O6 50.64(16) . .
O3 Eu1 O6 113.74(15) 3_556 .
O2 Eu1 C42 92.8(2) . .
O3 Eu1 C42 119.3(2) . .
O1 Eu1 C42 74.0(2) . .
O8 Eu1 C42 153.2(2) 3_556 .
O7 Eu1 C42 70.0(2) . .
O4 Eu1 C42 99.62(19) 3_556 .
O5 Eu1 C42 25.21(18) . .
O3 Eu1 C42 132.81(19) 3_556 .
O6 Eu1 C42 25.43(18) . .
O2 Eu1 C31 142.5(2) . 3_556
O3 Eu1 C31 98.76(18) . 3_556
O1 Eu1 C31 96.68(18) . 3_556
O8 Eu1 C31 70.27(18) 3_556 3_556
O7 Eu1 C31 79.99(19) . 3_556
O4 Eu1 C31 25.63(18) 3_556 3_556
O5 Eu1 C31 142.77(19) . 3_556
O3 Eu1 C31 25.80(17) 3_556 3_556
O6 Eu1 C31 95.68(18) . 3_556
C42 Eu1 C31 119.8(2) . 3_556
O2 Eu1 Na1 118.42(13) . .
O3 Eu1 Na1 163.38(12) . .
O1 Eu1 Na1 45.72(13) . .
O8 Eu1 Na1 101.89(13) 3_556 .
O7 Eu1 Na1 94.76(14) . .
O4 Eu1 Na1 41.48(12) 3_556 .
O5 Eu1 Na1 88.94(13) . .
O3 Eu1 Na1 92.35(11) 3_556 .
O6 Eu1 Na1 41.79(12) . .
C42 Eu1 Na1 65.07(16) . .
C31 Eu1 Na1 67.09(15) 3_556 .
C18 O1 Eu1 131.6(5) . .
C18 O1 Na1 133.4(5) . .
Eu1 O1 Na1 93.13(18) . .
C20 O2 Eu1 138.6(5) . .
C31 O3 Eu1 161.3(4) . .
C31 O3 Eu1 91.4(4) . 3_556
Eu1 O3 Eu1 106.99(17) . 3_556
C31 O4 Na1 165.2(5) . 3_556
C31 O4 Eu1 98.3(4) . 3_556
Na1 O4 Eu1 96.23(18) 3_556 3_556
C42 O5 Eu1 96.8(5) . .
C42 O6 Na1 151.1(5) . .
C42 O6 Eu1 84.8(5) . .
Na1 O6 Eu1 89.28(18) . .
C44 O7 Eu1 135.3(5) . .
C44 O8 Eu1 132.6(5) . 3_556
F1 C17 F2 105.6(3) . .
F1 C17 F3 105.6(3) . .
F2 C17 F3 105.6(3) . .
F1 C17 C18 112.1(5) . .
F2 C17 C18 111.8(5) . .
F3 C17 C18 115.4(5) . .
O1 C18 C19 128.6(8) . .
O1 C18 C17 111.8(6) . .
C19 C18 C17 119.5(7) . .
C18 C19 C20 125.5(7) . .
C18 C19 H19 117.3 . .
C20 C19 H19 117.3 . .
O2 C20 C19 121.7(7) . .
O2 C20 C21 116.9(6) . .
C19 C20 C21 121.4(6) . .
C22 C21 C26 118.0(7) . .
C22 C21 C20 119.3(6) . .
C26 C21 C20 122.7(7) . .
C21 C22 C23 123.4(7) . .
C21 C22 H22 118.3 . .
C23 C22 H22 118.3 . .
C27 C23 C22 123.8(8) . .
C27 C23 C24 117.9(8) . .
C22 C23 C24 118.1(8) . .
C30 C24 C23 119.0(9) . .
C30 C24 C25 123.4(8) . .
C23 C24 C25 117.6(8) . .
C26 C25 C24 122.2(8) . .
C26 C25 H25 118.9 . .
C24 C25 H25 118.9 . .
C25 C26 C21 120.7(9) . .
C25 C26 H26 119.7 . .
C21 C26 H26 119.7 . .
C28 C27 C23 122.2(9) . .
C28 C27 H27 118.9 . .
C23 C27 H27 118.9 . .
C27 C28 C29 119.5(10) . .
C27 C28 H28 120.3 . .
C29 C28 H28 120.3 . .
C30 C29 C28 120.0(9) . .
C30 C29 H29 120.0 . .
C28 C29 H29 120.0 . .
C29 C30 C24 121.4(9) . .
C29 C30 H30 119.3 . .
C24 C30 H30 119.3 . .
O3 C31 O4 118.0(6) . .
O3 C31 C32 120.4(6) . .
O4 C31 C32 121.5(6) . .
O3 C31 Eu1 62.8(3) . 3_556
O4 C31 Eu1 56.0(3) . 3_556
C32 C31 Eu1 169.4(5) . 3_556
C37 C32 C33 121.0(7) . .
C37 C32 C31 120.7(7) . .
C33 C32 C31 118.3(6) . .
C34 C33 C32 119.6(8) . .
C34 C33 H33 120.2 . .
C32 C33 H33 120.2 . .
C33 C34 C35 120.5(8) . .
C33 C34 H34 119.7 . .
C35 C34 H34 119.7 . .
C34 C35 C36 120.0(7) . .
C34 C35 C38 121.7(9) . .
C36 C35 C38 118.2(9) . .
C41 C36 C35 119.4(8) . .
C41 C36 C37 123.3(9) . .
C35 C36 C37 117.3(8) . .
C32 C37 C36 121.5(8) . .
C32 C37 H37 119.2 . .
C36 C37 H37 119.2 . .
C39 C38 C35 120.9(11) . .
C39 C38 H38 119.6 . .
C35 C38 H38 119.6 . .
C38 C39 C40 121.1(10) . .
C38 C39 H39 119.5 . .
C40 C39 H39 119.5 . .
C41 C40 C39 120.1(11) . .
C41 C40 H40 120.0 . .
C39 C40 H40 120.0 . .
C40 C41 C36 120.3(11) . .
C40 C41 H41 119.9 . .
C36 C41 H41 119.9 . .
O5 C42 O6 127.7(7) . .
O5 C42 C43 114.2(6) . .
O6 C42 C43 118.1(7) . .
O5 C42 Eu1 57.9(4) . .
O6 C42 Eu1 69.8(4) . .
C43 C42 Eu1 172.1(5) . .
F5 C43 F4 105.8(3) . .
F5 C43 F6 105.6(3) . .
F4 C43 F6 105.6(3) . .
F4' C43 F6' 105.5(3) . .
F4' C43 F5' 105.5(3) . .
F6' C43 F5' 105.4(3) . .
F5 C43 C42 115.0(6) . .
F4 C43 C42 116.6(6) . .
F6 C43 C42 107.3(6) . .
F4' C43 C42 118.6(7) . .
F6' C43 C42 113.6(7) . .
F5' C43 C42 107.2(7) . .
O8 C44 O7 130.7(8) . .
O8 C44 C45 114.0(7) . .
O7 C44 C45 115.3(7) . .
F8' C45 F7' 105.6(3) . .
F8 C45 F9 105.6(3) . .
F8' C45 F9' 105.6(3) . .
F7' C45 F9' 105.6(3) . .
F8 C45 F7 105.5(3) . .
F9 C45 F7 105.6(3) . .
F8' C45 C44 119.5(8) . .
F7' C45 C44 115.6(8) . .
F8 C45 C44 117.2(8) . .
F9 C45 C44 114.1(8) . .
F9' C45 C44 103.7(8) . .
F7 C45 C44 108.0(8) . .
C3 N1 N2 105.1(6) . .
C3 N1 Na1 135.4(5) . 1_655
N2 N1 Na1 119.2(4) . 1_655
N1 N2 C5 111.2(7) . .
N1 N2 C1 121.1(6) . .
C5 N2 C1 127.7(7) . .
C8 N3 N4 105.5(7) . .
C8 N3 Na1 131.9(5) . 1_655
N4 N3 Na1 120.0(5) . 1_655
N3 N4 C10 111.2(7) . .
N3 N4 C1 121.2(6) . .
C10 N4 C1 127.3(7) . .
C13 N5 N6 104.6(6) . .
C13 N5 Na1 137.5(6) . 1_655
N6 N5 Na1 117.1(5) . 1_655
C15 N6 N5 112.2(7) . .
C15 N6 C1 125.6(7) . .
N5 N6 C1 121.8(6) . .
N6 C1 N4 114.0(7) . .
N6 C1 N2 111.9(7) . .
N4 C1 N2 111.5(7) . .
N6 C1 H1 106.3 . .
N4 C1 H1 106.3 . .
N2 C1 H1 106.3 . .
C3 C2 H2A 109.5 . .
C3 C2 H2B 109.5 . .
H2A C2 H2B 109.5 . .
C3 C2 H2C 109.5 . .
H2A C2 H2C 109.5 . .
H2B C2 H2C 109.5 . .
N1 C3 C4 110.8(7) . .
N1 C3 C2 119.6(7) . .
C4 C3 C2 129.6(8) . .
C5 C4 C3 106.5(8) . .
C5 C4 H4 126.7 . .
C3 C4 H4 126.7 . .
C4 C5 N2 106.4(8) . .
C4 C5 C6 130.1(9) . .
N2 C5 C6 123.5(9) . .
C5 C6 H6A 109.5 . .
C5 C6 H6B 109.5 . .
H6A C6 H6B 109.5 . .
C5 C6 H6C 109.5 . .
H6A C6 H6C 109.5 . .
H6B C6 H6C 109.5 . .
C8 C7 H7A 109.5 . .
C8 C7 H7B 109.5 . .
H7A C7 H7B 109.5 . .
C8 C7 H7C 109.5 . .
H7A C7 H7C 109.5 . .
H7B C7 H7C 109.5 . .
N3 C8 C9 110.0(8) . .
N3 C8 C7 122.1(8) . .
C9 C8 C7 127.9(9) . .
C10 C9 C8 106.9(9) . .
C10 C9 H9 126.5 . .
C8 C9 H9 126.5 . .
C9 C10 N4 106.3(8) . .
C9 C10 C11 131.3(9) . .
N4 C10 C11 122.3(10) . .
C10 C11 H11A 109.5 . .
C10 C11 H11B 109.5 . .
H11A C11 H11B 109.5 . .
C10 C11 H11C 109.5 . .
H11A C11 H11C 109.5 . .
H11B C11 H11C 109.5 . .
C13 C12 H12A 109.5 . .
C13 C12 H12B 109.5 . .
H12A C12 H12B 109.5 . .
C13 C12 H12C 109.5 . .
H12A C12 H12C 109.5 . .
H12B C12 H12C 109.5 . .
N5 C13 C14 110.5(8) . .
N5 C13 C12 120.3(8) . .
C14 C13 C12 129.3(8) . .
C15 C14 C13 107.7(8) . .
C15 C14 H14 126.2 . .
C13 C14 H14 126.2 . .
C14 C15 N6 105.1(8) . .
C14 C15 C16 130.9(9) . .
N6 C15 C16 124.0(10) . .
C15 C16 H16A 109.5 . .
C15 C16 H16B 109.5 . .
H16A C16 H16B 109.5 . .
C15 C16 H16C 109.5 . .
H16A C16 H16C 109.5 . .
H16B C16 H16C 109.5 . .
O4 Na1 O6 81.00(19) 3_556 .
O4 Na1 N3 86.6(2) 3_556 1_455
O6 Na1 N3 166.6(2) . 1_455
O4 Na1 N1 84.8(2) 3_556 1_455
O6 Na1 N1 107.2(2) . 1_455
N3 Na1 N1 76.5(2) 1_455 1_455
O4 Na1 N5 155.4(2) 3_556 1_455
O6 Na1 N5 116.0(2) . 1_455
N3 Na1 N5 77.4(2) 1_455 1_455
N1 Na1 N5 73.4(2) 1_455 1_455
O4 Na1 O1 72.32(18) 3_556 .
O6 Na1 O1 68.31(18) . .
N3 Na1 O1 103.1(2) 1_455 .
N1 Na1 O1 157.1(2) 1_455 .
N5 Na1 O1 129.3(2) 1_455 .
O4 Na1 Eu1 42.29(12) 3_556 .
O6 Na1 Eu1 48.93(14) . .
N3 Na1 Eu1 117.79(19) 1_455 .
N1 Na1 Eu1 118.29(16) 1_455 .
N5 Na1 Eu1 161.76(18) 1_455 .
O1 Na1 Eu1 41.16(12) . .
O1W O1W O2W 132(4) 3_566 .

loop_
_geom_bond_atom_site_label_1
_geom_bond_atom_site_label_2
_geom_bond_distance
_geom_bond_site_symmetry_2
Eu1 O2 2.342(5) .
Eu1 O3 2.349(5) .
Eu1 O1 2.370(5) .
Eu1 O8 2.408(5) 3_556
Eu1 O7 2.410(5) .
Eu1 O4 2.434(5) 3_556
Eu1 O5 2.457(5) .
Eu1 O3 2.584(5) 3_556
Eu1 O6 2.712(5) .
Eu1 C42 2.878(8) .
Eu1 C31 2.904(7) 3_556
Eu1 Na1 3.596(3) .
O1 C18 1.298(9) .
O1 Na1 2.578(6) .
O2 C20 1.256(8) .
O3 C31 1.264(8) .
O3 Eu1 2.584(5) 3_556
O4 C31 1.270(8) .
O4 Na1 2.396(6) 3_556
O4 Eu1 2.435(5) 3_556
O5 C42 1.235(9) .
O6 C42 1.241(9) .
O6 Na1 2.397(6) .
O7 C44 1.259(10) .
O8 C44 1.236(10) .
O8 Eu1 2.408(5) 3_556
C17 F1 1.326(3) .
C17 F2 1.326(3) .
C17 F3 1.326(3) .
C17 C18 1.491(10) .
C18 C19 1.349(11) .
C19 C20 1.426(11) .
C19 H19 0.9500 .
C20 C21 1.485(10) .
C21 C22 1.364(11) .
C21 C26 1.411(10) .
C22 C23 1.415(11) .
C22 H22 0.9500 .
C23 C27 1.388(12) .
C23 C24 1.420(11) .
C24 C30 1.405(12) .
C24 C25 1.422(13) .
C25 C26 1.362(12) .
C25 H25 0.9500 .
C26 H26 0.9500 .
C27 C28 1.367(12) .
C27 H27 0.9500 .
C28 C29 1.405(14) .
C28 H28 0.9500 .
C29 C30 1.348(15) .
C29 H29 0.9500 .
C30 H30 0.9500 .
C31 C32 1.476(10) .
C31 Eu1 2.904(7) 3_556
C32 C37 1.330(11) .
C32 C33 1.437(11) .
C33 C34 1.354(11) .
C33 H33 0.9500 .
C34 C35 1.419(12) .
C34 H34 0.9500 .
C35 C36 1.421(13) .
C35 C38 1.421(11) .
C36 C41 1.400(12) .
C36 C37 1.434(11) .
C37 H37 0.9500 .
C38 C39 1.328(15) .
C38 H38 0.9500 .
C39 C40 1.412(17) .
C39 H39 0.9500 .
C40 C41 1.364(13) .
C40 H40 0.9500 .
C41 H41 0.9500 .
C42 C43 1.527(10) .
C43 F5 1.325(3) .
C43 F4 1.325(3) .
C43 F6 1.327(3) .
C43 F4' 1.327(3) .
C43 F6' 1.327(3) .
C43 F5' 1.328(3) .
C44 C45 1.524(11) .
C45 F8' 1.326(3) .
C45 F7' 1.326(3) .
C45 F8 1.326(3) .
C45 F9 1.326(3) .
C45 F9' 1.327(3) .
C45 F7 1.327(3) .
N1 C3 1.324(10) .
N1 N2 1.373(8) .
N1 Na1 2.468(7) 1_655
N2 C5 1.377(11) .
N2 C1 1.460(10) .
N3 C8 1.334(11) .
N3 N4 1.357(9) .
N3 Na1 2.442(7) 1_655
N4 C10 1.378(11) .
N4 C1 1.441(11) .
N5 C13 1.317(10) .
N5 N6 1.386(9) .
N5 Na1 2.492(7) 1_655
N6 C15 1.364(10) .
N6 C1 1.421(11) .
C1 H1 1.0000 .
C2 C3 1.509(11) .
C2 H2A 0.9800 .
C2 H2B 0.9800 .
C2 H2C 0.9800 .
C3 C4 1.415(12) .
C4 C5 1.350(13) .
C4 H4 0.9500 .
C5 C6 1.497(12) .
C6 H6A 0.9800 .
C6 H6B 0.9800 .
C6 H6C 0.9800 .
C7 C8 1.476(13) .
C7 H7A 0.9800 .
C7 H7B 0.9800 .
C7 H7C 0.9800 .
C8 C9 1.410(12) .
C9 C10 1.344(14) .
C9 H9 0.9500 .
C10 C11 1.508(12) .
C11 H11A 0.9800 .
C11 H11B 0.9800 .
C11 H11C 0.9800 .
C12 C13 1.505(13) .
C12 H12A 0.9800 .
C12 H12B 0.9800 .
C12 H12C 0.9800 .
C13 C14 1.409(12) .
C14 C15 1.356(14) .
C14 H14 0.9500 .
C15 C16 1.497(13) .
C16 H16A 0.9800 .
C16 H16B 0.9800 .
C16 H16C 0.9800 .
Na1 O4 2.396(6) 3_556
Na1 N3 2.442(7) 1_455
Na1 N1 2.468(7) 1_455
Na1 N5 2.492(7) 1_455
O1W O1W 1.17(5) 3_566
O1W O2W 1.27(4) .

loop_
_geom_hbond_atom_site_label_D
_geom_hbond_atom_site_label_H
_geom_hbond_atom_site_label_A
_geom_hbond_distance_DH
_geom_hbond_distance_HA
_geom_hbond_distance_DA
_geom_hbond_angle_DHA
_geom_hbond_site_symmetry_A
C6 H6B F7 0.98 2.52 3.465(13) 161.9 4_665
C11 H11A F9' 0.98 2.48 3.380(16) 152.4 2_545
C12 H12A F8 0.98 2.62 3.352(12) 131.8 4_765
C12 H12B F5 0.98 2.56 3.402(12) 144.5 1_655
C16 H16C F4 0.98 2.52 3.300(14) 136.1 4_665

loop_
_geom_torsion_atom_site_label_1
_geom_torsion_atom_site_label_2
_geom_torsion_atom_site_label_3
_geom_torsion_atom_site_label_4
_geom_torsion
_geom_torsion_site_symmetry_1
_geom_torsion_site_symmetry_4
Eu1 O1 C18 C19 5.3(12) . .
Na1 O1 C18 C19 165.1(6) . .
Eu1 O1 C18 C17 -170.4(4) . .
Na1 O1 C18 C17 -10.6(9) . .
F1 C17 C18 O1 49.8(7) . .
F2 C17 C18 O1 -68.6(7) . .
F3 C17 C18 O1 170.7(5) . .
F1 C17 C18 C19 -126.3(7) . .
F2 C17 C18 C19 115.3(7) . .
F3 C17 C18 C19 -5.4(9) . .
O1 C18 C19 C20 -0.8(14) . .
C17 C18 C19 C20 174.6(7) . .
Eu1 O2 C20 C19 8.0(12) . .
Eu1 O2 C20 C21 -173.1(5) . .
C18 C19 C20 O2 -5.6(13) . .
C18 C19 C20 C21 175.5(8) . .
O2 C20 C21 C22 8.0(11) . .
C19 C20 C21 C22 -173.0(7) . .
O2 C20 C21 C26 -170.0(7) . .
C19 C20 C21 C26 8.9(12) . .
C26 C21 C22 C23 -0.9(12) . .
C20 C21 C22 C23 -179.1(7) . .
C21 C22 C23 C27 177.3(8) . .
C21 C22 C23 C24 1.1(12) . .
C27 C23 C24 C30 1.5(13) . .
C22 C23 C24 C30 177.9(8) . .
C27 C23 C24 C25 -177.1(8) . .
C22 C23 C24 C25 -0.6(12) . .
C30 C24 C25 C26 -178.5(9) . .
C23 C24 C25 C26 0.0(14) . .
C24 C25 C26 C21 0.2(14) . .
C22 C21 C26 C25 0.3(13) . .
C20 C21 C26 C25 178.3(8) . .
C22 C23 C27 C28 -177.2(9) . .
C24 C23 C27 C28 -1.0(14) . .
C23 C27 C28 C29 -0.1(16) . .
C27 C28 C29 C30 0.7(16) . .
C28 C29 C30 C24 -0.2(16) . .
C23 C24 C30 C29 -0.9(14) . .
C25 C24 C30 C29 177.6(10) . .
Eu1 O3 C31 O4 179.6(11) . .
Eu1 O3 C31 O4 10.0(7) 3_556 .
Eu1 O3 C31 C32 1(2) . .
Eu1 O3 C31 C32 -168.5(6) 3_556 .
Eu1 O3 C31 Eu1 169.6(15) . 3_556
Na1 O4 C31 O3 159.5(15) 3_556 .
Eu1 O4 C31 O3 -10.8(7) 3_556 .
Na1 O4 C31 C32 -22(2) 3_556 .
Eu1 O4 C31 C32 167.8(6) 3_556 .
Na1 O4 C31 Eu1 170(2) 3_556 3_556
O3 C31 C32 C37 -158.9(7) . .
O4 C31 C32 C37 22.7(11) . .
Eu1 C31 C32 C37 96(3) 3_556 .
O3 C31 C32 C33 20.4(10) . .
O4 C31 C32 C33 -158.0(7) . .
Eu1 C31 C32 C33 -85(3) 3_556 .
C37 C32 C33 C34 1.6(12) . .
C31 C32 C33 C34 -177.7(7) . .
C32 C33 C34 C35 1.4(12) . .
C33 C34 C35 C36 -2.6(13) . .
C33 C34 C35 C38 178.5(8) . .
C34 C35 C36 C41 178.0(8) . .
C38 C35 C36 C41 -3.1(13) . .
C34 C35 C36 C37 1.0(12) . .
C38 C35 C36 C37 179.8(8) . .
C33 C32 C37 C36 -3.3(12) . .
C31 C32 C37 C36 176.0(7) . .
C41 C36 C37 C32 -175.0(9) . .
C35 C36 C37 C32 2.0(12) . .
C34 C35 C38 C39 179.7(10) . .
C36 C35 C38 C39 0.8(14) . .
C35 C38 C39 C40 1.5(18) . .
C38 C39 C40 C41 -2(2) . .
C39 C40 C41 C36 -0.8(18) . .
C35 C36 C41 C40 3.1(15) . .
C37 C36 C41 C40 180.0(10) . .
Eu1 O5 C42 O6 0.5(10) . .
Eu1 O5 C42 C43 179.6(5) . .
Na1 O6 C42 O5 -79.5(14) . .
Eu1 O6 C42 O5 -0.5(9) . .
Na1 O6 C42 C43 101.5(11) . .
Eu1 O6 C42 C43 -179.5(6) . .
Na1 O6 C42 Eu1 -79.0(10) . .
O5 C42 C43 F5 137.7(7) . .
O6 C42 C43 F5 -43.1(9) . .
O5 C42 C43 F4 13.0(9) . .
O6 C42 C43 F4 -167.8(7) . .
O5 C42 C43 F6 -105.1(7) . .
O6 C42 C43 F6 74.1(8) . .
O5 C42 C43 F4' -64.9(10) . .
O6 C42 C43 F4' 114.3(9) . .
O5 C42 C43 F6' 170.3(8) . .
O6 C42 C43 F6' -10.5(10) . .
O5 C42 C43 F5' 54.3(9) . .
O6 C42 C43 F5' -126.6(8) . .
Eu1 O8 C44 O7 -14.7(13) 3_556 .
Eu1 O8 C44 C45 166.8(4) 3_556 .
Eu1 O7 C44 O8 -10.0(14) . .
Eu1 O7 C44 C45 168.5(5) . .
O8 C44 C45 F8' 34.9(10) . .
O7 C44 C45 F8' -143.8(8) . .
O8 C44 C45 F7' 162.8(8) . .
O7 C44 C45 F7' -15.9(10) . .
O8 C44 C45 F8 -30.4(9) . .
O7 C44 C45 F8 150.9(7) . .
O8 C44 C45 F9 -154.5(7) . .
O7 C44 C45 F9 26.8(9) . .
O8 C44 C45 F9' -82.2(8) . .
O7 C44 C45 F9' 99.1(8) . .
O8 C44 C45 F7 88.5(8) . .
O7 C44 C45 F7 -90.2(8) . .
C3 N1 N2 C5 0.5(9) . .
Na1 N1 N2 C5 -174.1(6) 1_655 .
C3 N1 N2 C1 -179.6(8) . .
Na1 N1 N2 C1 5.7(10) 1_655 .
C8 N3 N4 C10 0.3(9) . .
Na1 N3 N4 C10 -163.4(5) 1_655 .
C8 N3 N4 C1 175.3(7) . .
Na1 N3 N4 C1 11.6(9) 1_655 .
C13 N5 N6 C15 1.1(9) . .
Na1 N5 N6 C15 -170.2(6) 1_655 .
C13 N5 N6 C1 -172.3(8) . .
Na1 N5 N6 C1 16.5(10) 1_655 .
C15 N6 C1 N4 113.9(9) . .
N5 N6 C1 N4 -73.7(9) . .
C15 N6 C1 N2 -118.4(9) . .
N5 N6 C1 N2 54.0(10) . .
N3 N4 C1 N6 56.0(9) . .
C10 N4 C1 N6 -129.9(8) . .
N3 N4 C1 N2 -71.9(9) . .
C10 N4 C1 N2 102.3(9) . .
N1 N2 C1 N6 -68.8(10) . .
C5 N2 C1 N6 111.0(9) . .
N1 N2 C1 N4 60.3(10) . .
C5 N2 C1 N4 -119.9(9) . .
N2 N1 C3 C4 0.1(10) . .
Na1 N1 C3 C4 173.5(6) 1_655 .
N2 N1 C3 C2 179.9(7) . .
Na1 N1 C3 C2 -6.7(13) 1_655 .
N1 C3 C4 C5 -0.7(11) . .
C2 C3 C4 C5 179.5(9) . .
C3 C4 C5 N2 0.9(11) . .
C3 C4 C5 C6 -176.6(10) . .
N1 N2 C5 C4 -1.0(11) . .
C1 N2 C5 C4 179.2(8) . .
N1 N2 C5 C6 176.8(9) . .
C1 N2 C5 C6 -3.0(15) . .
N4 N3 C8 C9 1.7(9) . .
Na1 N3 C8 C9 162.7(6) 1_655 .
N4 N3 C8 C7 -179.1(8) . .
Na1 N3 C8 C7 -18.1(13) 1_655 .
N3 C8 C9 C10 -3.2(11) . .
C7 C8 C9 C10 177.7(9) . .
C8 C9 C10 N4 3.2(10) . .
C8 C9 C10 C11 179.8(10) . .
N3 N4 C10 C9 -2.3(10) . .
C1 N4 C10 C9 -176.9(8) . .
N3 N4 C10 C11 -179.3(8) . .
C1 N4 C10 C11 6.1(14) . .
N6 N5 C13 C14 0.3(9) . .
Na1 N5 C13 C14 168.7(6) 1_655 .
N6 N5 C13 C12 179.7(8) . .
Na1 N5 C13 C12 -11.9(13) 1_655 .
N5 C13 C14 C15 -1.6(11) . .
C12 C13 C14 C15 179.2(9) . .
C13 C14 C15 N6 2.1(11) . .
C13 C14 C15 C16 -176.8(11) . .
N5 N6 C15 C14 -2.0(10) . .
C1 N6 C15 C14 171.0(9) . .
N5 N6 C15 C16 177.0(9) . .
C1 N6 C15 C16 -10.0(15) . .
